data_4104256
loop_
_publ_author_name
'Ryan A. Shenvi'
'E. J. Corey'

_publ_section_title
;
 A Short and Efficient Synthesis of (-)-7-Methylomuralide, a Potent
 Proteasome Inhibitor
;
_journal_name_full 'Journal of the American Chemical Society'
_journal_page_first 5746
_journal_page_last 5747
_journal_paper_doi 10.1021/ja901400q
_journal_volume 131
_journal_year 2009
_chemical_compound_source 'chemical synthesis'
_chemical_formula_iupac 'C17 H27 N O7'
_chemical_formula_moiety 'C17 H27 N O7'
_chemical_formula_structural 'C17 H27 N O7'
_chemical_formula_sum 'C17 H27 N O7'
_chemical_formula_weight 357.40
_chemical_name_common RAS-2-233
_chemical_name_systematic
; 
Methyl 2-(1-(<i>tert</i>-butoxycarbonyloxy)-2-methylpropyl)-4,4-
dimethyl-3,5-dioxopyrrolidine-2-carboxylate
;
_space_group_IT_number 14
_symmetry_cell_setting monoclinic
_symmetry_Int_Tables_number 14
_symmetry_space_group_name_Hall '-P 2ybc'
_symmetry_space_group_name_H-M 'P 1 21/c 1'
_atom_sites_solution_hydrogens geom
_atom_sites_solution_primary direct
_atom_sites_solution_secondary difmap
_audit_creation_method SHELXL-97
_cell_angle_alpha 90.00
_cell_angle_beta 123.631(1)
_cell_angle_gamma 90.00
_cell_formula_units_Z 4
_cell_length_a 12.1872(2)
_cell_length_b 10.3016(2)
_cell_length_c 18.9412(4)
_cell_measurement_reflns_used 7781
_cell_measurement_temperature 193(2)
_cell_measurement_theta_max 28.11
_cell_measurement_theta_min 2.23
_cell_volume 1979.99(7)
_computing_cell_refinement 'SAINT V7.34A (Bruker AXS, 2006b)'
_computing_data_collection 'APEX2 v2.1-0 (Bruker AXS, 2006a)'
_computing_data_reduction 'SAINT V7.34A (Bruker AXS, 2006b)'
_computing_molecular_graphics 'SHELXTL v6.12 (Bruker AXS, 2001)'
_computing_publication_material 'SHELXTL v6.12 (Bruker AXS, 2001)'
_computing_structure_refinement 'SHELXTL v6.12 (Bruker AXS, 2001)'
_computing_structure_solution 'SHELXTL v6.12 (Bruker AXS, 2001)'
_diffrn_ambient_temperature 193(2)
_diffrn_detector_area_resol_mean 836.6
_diffrn_measured_fraction_theta_full 1.000
_diffrn_measured_fraction_theta_max 1.000
_diffrn_measurement_device_type 'Bruker APEX II CCD'
_diffrn_measurement_method '\w scans, 1533 0.5\% rotations'
_diffrn_radiation_monochromator graphite
_diffrn_radiation_source 'fine-focus sealed tube'
_diffrn_radiation_type 'Mo K\a'
_diffrn_radiation_wavelength 0.71073
_diffrn_reflns_av_R_equivalents 0.0290
_diffrn_reflns_av_sigmaI/netI 0.0209
_diffrn_reflns_limit_h_max 15
_diffrn_reflns_limit_h_min -17
_diffrn_reflns_limit_k_max 14
_diffrn_reflns_limit_k_min -14
_diffrn_reflns_limit_l_max 26
_diffrn_reflns_limit_l_min -26
_diffrn_reflns_number 31517
_diffrn_reflns_theta_full 30.00
_diffrn_reflns_theta_max 30.00
_diffrn_reflns_theta_min 2.01
_diffrn_standards_decay_% 0
_diffrn_standards_number 0
_exptl_absorpt_coefficient_mu 0.093
_exptl_absorpt_correction_T_max 0.9879
_exptl_absorpt_correction_T_min 0.9699
_exptl_absorpt_correction_type multi-scan
_exptl_absorpt_process_details 'SADABS (Bruker AXS, 2004)'
_exptl_crystal_colour Colorless
_exptl_crystal_density_diffrn 1.199
_exptl_crystal_density_method 'not measured'
_exptl_crystal_description Prism
_exptl_crystal_F_000 768
_exptl_crystal_size_max 0.331
_exptl_crystal_size_mid 0.271
_exptl_crystal_size_min 0.132
_refine_diff_density_max 0.291
_refine_diff_density_min -0.172
_refine_diff_density_rms 0.035
_refine_ls_extinction_method none
_refine_ls_goodness_of_fit_ref 1.023
_refine_ls_hydrogen_treatment mixed
_refine_ls_matrix_type full
_refine_ls_number_parameters 237
_refine_ls_number_reflns 5782
_refine_ls_number_restraints 0
_refine_ls_restrained_S_all 1.023
_refine_ls_R_factor_all 0.0627
_refine_ls_R_factor_gt 0.0442
_refine_ls_shift/su_max 0.000
_refine_ls_shift/su_mean 0.000
_refine_ls_structure_factor_coef Fsqd
_refine_ls_weighting_details 'w=1/[\s^2^(Fo^2^)+(0.0592P)^2^+0.3578P] where P=(Fo^2^+2Fc^2^)/3'
_refine_ls_weighting_scheme calc
_refine_ls_wR_factor_gt 0.1141
_refine_ls_wR_factor_ref 0.1271
_reflns_number_gt 4277
_reflns_number_total 5782
_reflns_threshold_expression I>2\s(I)
_cod_data_source_file ja901400q_si_002.cif
_cod_data_source_block ejc156
_cod_original_sg_symbol_H-M 'P 21/c'
_cod_database_code 4104256

loop_
_symmetry_equiv_pos_as_xyz
'x, y, z'
'-x, y+1/2, -z+1/2'
'-x, -y, -z'
'x, -y-1/2, z-1/2'

loop_
_atom_site_label
_atom_site_type_symbol
_atom_site_fract_x
_atom_site_fract_y
_atom_site_fract_z
_atom_site_U_iso_or_equiv
_atom_site_adp_type
_atom_site_occupancy
_atom_site_symmetry_multiplicity
_atom_site_calc_flag
_atom_site_refinement_flags
N1 N 0.84899(9) 0.40749(9) 0.45752(6) 0.0343(2) Uani 1 1 d .
H1 H 0.9272(17) 0.4029(15) 0.5044(11) 0.052 Uiso 1 1 d .
C2 C 0.74016(10) 0.32766(10) 0.44395(7) 0.0328(2) Uani 1 1 d .
C3 C 0.62452(11) 0.38039(11) 0.35817(7) 0.0348(2) Uani 1 1 d .
C4 C 0.67250(11) 0.48830(12) 0.32791(7) 0.0385(3) Uani 1 1 d .
C5 C 0.81785(11) 0.49648(12) 0.39742(7) 0.0369(2) Uani 1 1 d .
C6 C 0.71780(11) 0.34657(10) 0.51596(7) 0.0350(2) Uani 1 1 d .
H6 H 0.7948 0.3101 0.5697 0.042 Uiso 1 1 calc R
O7 O 0.71422(8) 0.48567(7) 0.52460(5) 0.03652(19) Uani 1 1 d .
C8 C 0.80838(11) 0.53724(11) 0.59974(7) 0.0356(2) Uani 1 1 d .
O9 O 0.88734(10) 0.47601(9) 0.66080(6) 0.0533(3) Uani 1 1 d .
O10 O 0.79386(9) 0.66442(8) 0.59183(5) 0.0406(2) Uani 1 1 d .
C11 C 0.88451(12) 0.74869(12) 0.66559(8) 0.0416(3) Uani 1 1 d .
C12 C 0.83589(18) 0.88326(14) 0.62991(11) 0.0625(4) Uani 1 1 d .
H12A H 0.7435 0.8920 0.6112 0.094 Uiso 1 1 calc R
H12B H 0.8435 0.8970 0.5816 0.094 Uiso 1 1 calc R
H12C H 0.8892 0.9480 0.6738 0.094 Uiso 1 1 calc R
C13 C 1.02483(15) 0.72910(16) 0.69031(12) 0.0622(4) Uani 1 1 d .
H13A H 1.0548 0.6419 0.7140 0.093 Uiso 1 1 calc R
H13B H 1.0823 0.7940 0.7328 0.093 Uiso 1 1 calc R
H13C H 1.0282 0.7388 0.6401 0.093 Uiso 1 1 calc R
C14 C 0.86832(18) 0.72185(16) 0.73753(10) 0.0606(4) Uani 1 1 d .
H14A H 0.7744 0.7225 0.7162 0.091 Uiso 1 1 calc R
H14B H 0.9141 0.7890 0.7811 0.091 Uiso 1 1 calc R
H14C H 0.9059 0.6367 0.7621 0.091 Uiso 1 1 calc R
C15 C 0.59049(13) 0.29176(13) 0.50196(10) 0.0484(3) Uani 1 1 d .
H15 H 0.5150 0.3401 0.4536 0.058 Uiso 1 1 calc R
C16 C 0.57174(17) 0.14797(15) 0.47893(16) 0.0816(6) Uani 1 1 d .
H16A H 0.4918 0.1164 0.4739 0.122 Uiso 1 1 calc R
H16B H 0.6481 0.0991 0.5233 0.122 Uiso 1 1 calc R
H16C H 0.5632 0.1360 0.4248 0.122 Uiso 1 1 calc R
C17 C 0.58907(19) 0.3176(2) 0.58114(13) 0.0789(6) Uani 1 1 d .
H17A H 0.5976 0.4110 0.5928 0.118 Uiso 1 1 calc R
H17B H 0.6628 0.2718 0.6297 0.118 Uiso 1 1 calc R
H17C H 0.5059 0.2865 0.5716 0.118 Uiso 1 1 calc R
C18 C 0.78088(12) 0.18702(12) 0.44245(9) 0.0443(3) Uani 1 1 d .
O19 O 0.85586(11) 0.12769(10) 0.50585(8) 0.0626(3) Uani 1 1 d .
O20 O 0.73205(10) 0.14590(10) 0.36404(7) 0.0632(3) Uani 1 1 d .
C21 C 0.7757(2) 0.01705(19) 0.35748(15) 0.0919(7) Uani 1 1 d .
H21A H 0.7338 -0.0055 0.2976 0.138 Uiso 1 1 calc R
H21B H 0.7510 -0.0469 0.3846 0.138 Uiso 1 1 calc R
H21C H 0.8717 0.0171 0.3858 0.138 Uiso 1 1 calc R
O22 O 0.51251(8) 0.34263(9) 0.32257(6) 0.0474(2) Uani 1 1 d .
C23 C 0.65171(16) 0.4515(2) 0.24305(9) 0.0659(5) Uani 1 1 d .
H23A H 0.6956 0.3686 0.2490 0.099 Uiso 1 1 calc R
H23B H 0.6891 0.5191 0.2260 0.099 Uiso 1 1 calc R
H23C H 0.5572 0.4430 0.1998 0.099 Uiso 1 1 calc R
C24 C 0.60638(14) 0.61716(14) 0.32283(10) 0.0532(3) Uani 1 1 d .
H24A H 0.6230 0.6378 0.3785 0.080 Uiso 1 1 calc R
H24B H 0.5112 0.6101 0.2810 0.080 Uiso 1 1 calc R
H24C H 0.6425 0.6861 0.3058 0.080 Uiso 1 1 calc R
O25 O 0.89475(9) 0.57430(11) 0.39866(6) 0.0538(3) Uani 1 1 d .

loop_
_atom_site_aniso_label
_atom_site_aniso_U_11
_atom_site_aniso_U_22
_atom_site_aniso_U_33
_atom_site_aniso_U_23
_atom_site_aniso_U_13
_atom_site_aniso_U_12
N1 0.0229(4) 0.0393(5) 0.0307(5) 0.0015(4) 0.0086(4) -0.0048(4)
C2 0.0245(5) 0.0288(5) 0.0359(5) -0.0024(4) 0.0109(4) -0.0040(4)
C3 0.0266(5) 0.0369(5) 0.0317(5) -0.0075(4) 0.0103(4) -0.0021(4)
C4 0.0267(5) 0.0500(7) 0.0278(5) 0.0024(5) 0.0083(4) -0.0020(5)
C5 0.0276(5) 0.0468(6) 0.0296(5) 0.0018(5) 0.0117(4) -0.0035(4)
C6 0.0327(5) 0.0277(5) 0.0392(6) 0.0052(4) 0.0167(5) 0.0000(4)
O7 0.0404(4) 0.0296(4) 0.0315(4) 0.0028(3) 0.0148(4) 0.0028(3)
C8 0.0367(6) 0.0355(6) 0.0328(5) 0.0022(4) 0.0182(5) 0.0025(4)
O9 0.0542(6) 0.0403(5) 0.0384(5) 0.0055(4) 0.0087(4) 0.0069(4)
O10 0.0437(5) 0.0319(4) 0.0361(4) 0.0004(3) 0.0158(4) 0.0022(3)
C11 0.0404(6) 0.0356(6) 0.0426(6) -0.0066(5) 0.0190(5) -0.0016(5)
C12 0.0662(10) 0.0364(7) 0.0664(10) -0.0046(7) 0.0250(8) 0.0004(7)
C13 0.0446(8) 0.0584(9) 0.0782(11) -0.0164(8) 0.0307(8) -0.0070(7)
C14 0.0709(10) 0.0623(9) 0.0525(8) -0.0136(7) 0.0366(8) -0.0060(8)
C15 0.0369(6) 0.0454(7) 0.0627(8) 0.0154(6) 0.0274(6) 0.0011(5)
C16 0.0506(9) 0.0442(8) 0.1437(19) 0.0166(10) 0.0497(11) -0.0104(7)
C17 0.0655(11) 0.1109(15) 0.0782(12) 0.0302(11) 0.0510(10) 0.0044(10)
C18 0.0316(6) 0.0342(6) 0.0571(8) -0.0070(5) 0.0183(6) -0.0021(5)
O19 0.0595(7) 0.0413(5) 0.0721(7) 0.0067(5) 0.0271(6) 0.0153(5)
O20 0.0498(6) 0.0521(6) 0.0650(7) -0.0244(5) 0.0176(5) 0.0063(5)
C21 0.0734(12) 0.0633(11) 0.1098(17) -0.0416(11) 0.0325(12) 0.0117(9)
O22 0.0268(4) 0.0507(5) 0.0467(5) -0.0069(4) 0.0092(4) -0.0080(4)
C23 0.0469(8) 0.1107(14) 0.0320(7) -0.0068(8) 0.0167(6) -0.0092(9)
C24 0.0404(7) 0.0476(7) 0.0552(8) 0.0142(6) 0.0162(6) 0.0040(6)
O25 0.0328(5) 0.0720(7) 0.0418(5) 0.0172(5) 0.0113(4) -0.0124(4)

loop_
_atom_type_symbol
_atom_type_description
_atom_type_scat_dispersion_real
_atom_type_scat_dispersion_imag
_atom_type_scat_source
C C 0.0033 0.0016 'International Tables Vol C Tables 4.2.6.8 and 6.1.1.4'
H H 0.0000 0.0000 'International Tables Vol C Tables 4.2.6.8 and 6.1.1.4'
N N 0.0061 0.0033 'International Tables Vol C Tables 4.2.6.8 and 6.1.1.4'
O O 0.0106 0.0060 'International Tables Vol C Tables 4.2.6.8 and 6.1.1.4'

loop_
_geom_angle_atom_site_label_1
_geom_angle_atom_site_label_2
_geom_angle_atom_site_label_3
_geom_angle
C5 N1 C2 115.69(9)
C5 N1 H1 122.5(10)
C2 N1 H1 121.5(10)
N1 C2 C18 105.28(9)
N1 C2 C6 111.20(9)
C18 C2 C6 110.61(10)
N1 C2 C3 101.43(9)
C18 C2 C3 115.34(10)
C6 C2 C3 112.35(9)
O22 C3 C4 125.65(11)
O22 C3 C2 124.51(11)
C4 C3 C2 109.81(9)
C3 C4 C5 102.91(9)
C3 C4 C24 111.23(11)
C5 C4 C24 109.17(11)
C3 C4 C23 110.04(12)
C5 C4 C23 111.12(11)
C24 C4 C23 112.00(12)
O25 C5 N1 125.27(11)
O25 C5 C4 124.58(11)
N1 C5 C4 110.15(10)
O7 C6 C15 107.11(10)
O7 C6 C2 104.84(8)
C15 C6 C2 117.29(10)
O7 C6 H6 109.1
C15 C6 H6 109.1
C2 C6 H6 109.1
C8 O7 C6 116.68(9)
O9 C8 O10 128.26(11)
O9 C8 O7 124.90(11)
O10 C8 O7 106.83(9)
C8 O10 C11 119.30(9)
O10 C11 C14 109.93(11)
O10 C11 C12 102.23(10)
C14 C11 C12 110.94(12)
O10 C11 C13 109.64(10)
C14 C11 C13 112.74(13)
C12 C11 C13 110.85(13)
C11 C12 H12A 109.5
C11 C12 H12B 109.5
H12A C12 H12B 109.5
C11 C12 H12C 109.5
H12A C12 H12C 109.5
H12B C12 H12C 109.5
C11 C13 H13A 109.5
C11 C13 H13B 109.5
H13A C13 H13B 109.5
C11 C13 H13C 109.5
H13A C13 H13C 109.5
H13B C13 H13C 109.5
C11 C14 H14A 109.5
C11 C14 H14B 109.5
H14A C14 H14B 109.5
C11 C14 H14C 109.5
H14A C14 H14C 109.5
H14B C14 H14C 109.5
C16 C15 C6 112.64(12)
C16 C15 C17 111.56(15)
C6 C15 C17 109.04(13)
C16 C15 H15 107.8
C6 C15 H15 107.8
C17 C15 H15 107.8
C15 C16 H16A 109.5
C15 C16 H16B 109.5
H16A C16 H16B 109.5
C15 C16 H16C 109.5
H16A C16 H16C 109.5
H16B C16 H16C 109.5
C15 C17 H17A 109.5
C15 C17 H17B 109.5
H17A C17 H17B 109.5
C15 C17 H17C 109.5
H17A C17 H17C 109.5
H17B C17 H17C 109.5
O19 C18 O20 125.40(12)
O19 C18 C2 122.51(12)
O20 C18 C2 111.87(11)
C18 O20 C21 115.26(14)
O20 C21 H21A 109.5
O20 C21 H21B 109.5
H21A C21 H21B 109.5
O20 C21 H21C 109.5
H21A C21 H21C 109.5
H21B C21 H21C 109.5
C4 C23 H23A 109.5
C4 C23 H23B 109.5
H23A C23 H23B 109.5
C4 C23 H23C 109.5
H23A C23 H23C 109.5
H23B C23 H23C 109.5
C4 C24 H24A 109.5
C4 C24 H24B 109.5
H24A C24 H24B 109.5
C4 C24 H24C 109.5
H24A C24 H24C 109.5
H24B C24 H24C 109.5

loop_
_geom_bond_atom_site_label_1
_geom_bond_atom_site_label_2
_geom_bond_distance
N1 C5 1.3423(15)
N1 C2 1.4574(14)
N1 H1 0.873(17)
C2 C18 1.5367(16)
C2 C6 1.5442(17)
C2 C3 1.5443(16)
C3 O22 1.2041(14)
C3 C4 1.5092(17)
C4 C5 1.5149(16)
C4 C24 1.5279(19)
C4 C23 1.5300(19)
C5 O25 1.2236(14)
C6 O7 1.4456(13)
C6 C15 1.5299(17)
C6 H6 1.0000
O7 C8 1.3474(14)
C8 O9 1.1953(14)
C8 O10 1.3193(14)
O10 C11 1.4888(15)
C11 C14 1.507(2)
C11 C12 1.5119(19)
C11 C13 1.516(2)
C12 H12A 0.9800
C12 H12B 0.9800
C12 H12C 0.9800
C13 H13A 0.9800
C13 H13B 0.9800
C13 H13C 0.9800
C14 H14A 0.9800
C14 H14B 0.9800
C14 H14C 0.9800
C15 C16 1.525(2)
C15 C17 1.533(2)
C15 H15 1.0000
C16 H16A 0.9800
C16 H16B 0.9800
C16 H16C 0.9800
C17 H17A 0.9800
C17 H17B 0.9800
C17 H17C 0.9800
C18 O19 1.1980(17)
C18 O20 1.3269(17)
O20 C21 1.4607(19)
C21 H21A 0.9800
C21 H21B 0.9800
C21 H21C 0.9800
C23 H23A 0.9800
C23 H23B 0.9800
C23 H23C 0.9800
C24 H24A 0.9800
C24 H24B 0.9800
C24 H24C 0.9800

loop_
_geom_torsion_atom_site_label_1
_geom_torsion_atom_site_label_2
_geom_torsion_atom_site_label_3
_geom_torsion_atom_site_label_4
_geom_torsion
C5 N1 C2 C18 121.68(11)
C5 N1 C2 C6 -118.49(11)
C5 N1 C2 C3 1.15(13)
N1 C2 C3 O22 -178.91(11)
C18 C2 C3 O22 67.93(16)
C6 C2 C3 O22 -60.09(15)
N1 C2 C3 C4 -0.81(12)
C18 C2 C3 C4 -113.96(11)
C6 C2 C3 C4 118.02(10)
O22 C3 C4 C5 178.36(12)
C2 C3 C4 C5 0.28(12)
O22 C3 C4 C24 61.59(16)
C2 C3 C4 C24 -116.50(11)
O22 C3 C4 C23 -63.14(17)
C2 C3 C4 C23 118.78(11)
C2 N1 C5 O25 178.11(12)
C2 N1 C5 C4 -1.05(15)
C3 C4 C5 O25 -178.74(12)
C24 C4 C5 O25 -60.51(17)
C23 C4 C5 O25 63.51(18)
C3 C4 C5 N1 0.42(13)
C24 C4 C5 N1 118.65(12)
C23 C4 C5 N1 -117.32(13)
N1 C2 C6 O7 49.07(11)
C18 C2 C6 O7 165.69(9)
C3 C2 C6 O7 -63.84(11)
N1 C2 C6 C15 167.70(10)
C18 C2 C6 C15 -75.69(12)
C3 C2 C6 C15 54.79(13)
C15 C6 O7 C8 116.82(11)
C2 C6 O7 C8 -117.89(10)
C6 O7 C8 O9 -5.81(17)
C6 O7 C8 O10 174.97(9)
O9 C8 O10 C11 0.49(19)
O7 C8 O10 C11 179.68(9)
C8 O10 C11 C14 -62.76(14)
C8 O10 C11 C12 179.37(12)
C8 O10 C11 C13 61.71(15)
O7 C6 C15 C16 171.61(13)
C2 C6 C15 C16 54.20(17)
O7 C6 C15 C17 -63.99(14)
C2 C6 C15 C17 178.60(12)
N1 C2 C18 O19 79.73(16)
C6 C2 C18 O19 -40.49(17)
C3 C2 C18 O19 -169.37(13)
N1 C2 C18 O20 -95.10(12)
C6 C2 C18 O20 144.68(11)
C3 C2 C18 O20 15.80(15)
O19 C18 O20 C21 0.2(2)
C2 C18 O20 C21 174.81(14)
